data_7045231
loop_
_publ_author_name
'Londesborough, Michael G. S.'
'Dolansk\'y, Ji\<r\'i'
'Jel\'inek, Tom\'a\<s'
'Kennedy, John D.'
'C\'isa\<rov\'a, Ivana'
'Kennedy, Robert D.'
'Roca-Sanju\'an, Daniel'
'Franc\'es-Monerris, Antonio'
'Lang, Kamil'
'Clegg, William'

_publ_section_title
;
 Substitution of the laser borane anti-B<sub>18</sub>H<sub>22</sub> with
 pyridine: a structural and photophysical study of some unusually
 structured macropolyhedral boron hydrides.
;
_journal_issue 5
_journal_name_full 'Dalton transactions (Cambridge, England : 2003)'
_journal_page_first 1709
_journal_page_last 1725
_journal_paper_doi 10.1039/c7dt03823b
_journal_volume 47
_journal_year 2018
_chemical_formula_moiety 'C10 H28 B16 N2'
_chemical_formula_sum 'C10 H28 B16 N2'
_chemical_formula_weight 349.30
_chemical_name_systematic 7-(pyridine)-nido-decaborano-[6',7':5,6]-nido-decaborane
_space_group_crystal_system monoclinic
_space_group_IT_number 14
_space_group_name_Hall '-P 2yn'
_space_group_name_H-M_alt 'P 1 21/n 1'
_symmetry_space_group_name_Hall '-P 2yn'
_symmetry_space_group_name_H-M 'P 1 21/n 1'
_atom_sites_solution_hydrogens mixed
_atom_sites_solution_primary direct
_atom_sites_solution_secondary difmap
_audit_creation_method SHELXL-2014/7
_audit_update_record
;
2015-12-09 deposited with the CCDC.
2018-01-05 downloaded from the CCDC.
;
_cell_angle_alpha 90
_cell_angle_beta 95.355(6)
_cell_angle_gamma 90
_cell_formula_units_Z 4
_cell_length_a 9.0781(6)
_cell_length_b 16.8243(10)
_cell_length_c 13.8309(9)
_cell_measurement_reflns_used 64
_cell_measurement_temperature 120(2)
_cell_measurement_theta_max 39.7
_cell_measurement_theta_min 30.2
_cell_volume 2103.2(2)
_computing_cell_refinement 'Stoe DIF4'
_computing_data_collection 'Stoe DIF4'
_computing_data_reduction 'Stoe XRED'
_computing_molecular_graphics 'Bruker SHELXTL'
_computing_publication_material 'SHELXL-2014/7 and local programs'
_computing_structure_refinement SHELXL-2014/7
_computing_structure_solution SHELXS86
_diffrn_ambient_temperature 120(2)
_diffrn_measured_fraction_theta_full 0.948
_diffrn_measured_fraction_theta_max 0.948
_diffrn_measurement_device_type 'STOE STADI4 4-circle-diffractometer'
_diffrn_measurement_method
;
 Variable 2theta:omega scans, ratio = 1.00
 Min and max omega scan width = 1.55, 1.80
;
_diffrn_radiation_type MoK\a
_diffrn_radiation_wavelength 0.71069
_diffrn_reflns_av_R_equivalents 0.0309
_diffrn_reflns_av_unetI/netI 0.0292
_diffrn_reflns_Laue_measured_fraction_full 0.948
_diffrn_reflns_Laue_measured_fraction_max 0.948
_diffrn_reflns_limit_h_max 9
_diffrn_reflns_limit_h_min -10
_diffrn_reflns_limit_k_max 19
_diffrn_reflns_limit_k_min 0
_diffrn_reflns_limit_l_max 16
_diffrn_reflns_limit_l_min 0
_diffrn_reflns_number 3362
_diffrn_reflns_point_group_measured_fraction_full 0.948
_diffrn_reflns_point_group_measured_fraction_max 0.948
_diffrn_reflns_theta_full 24.592
_diffrn_reflns_theta_max 24.592
_diffrn_reflns_theta_min 1.911
_diffrn_source 'fine-focus sealed tube'
_exptl_absorpt_coefficient_mu 0.053
_exptl_absorpt_correction_T_max 0.898
_exptl_absorpt_correction_T_min 0.841
_exptl_absorpt_correction_type multi-scan
_exptl_absorpt_process_details
;
Stoe XRED
    Psi Scan Reflections used    Mu * R = 0.07

    H   K   L   2Theta   Chi   Imin/Imax
    2   1   0    20.4   -82.3    0.942
   -2  -1   0    20.4    82.3    0.917
   -3  -1  -1    31.5    83.0    0.951
    3   1   1    31.5   -83.0    0.945
    4   0   0    39.9   -79.6    0.965
   -4   0   0    39.9    79.6    0.943
    5   0   1    51.6   -80.6    0.933
   -5   0  -1    51.6    80.6    0.952
    6   2   2    65.7   -83.0    0.950
   -6  -2  -2    65.7    83.0    0.902
;
_exptl_crystal_colour colourless
_exptl_crystal_density_diffrn 1.103
_exptl_crystal_density_method 'not measured'
_exptl_crystal_description prism
_exptl_crystal_F_000 728
_exptl_crystal_size_max 0.520
_exptl_crystal_size_mid 0.330
_exptl_crystal_size_min 0.230
_refine_diff_density_max 0.189
_refine_diff_density_min -0.190
_refine_diff_density_rms 0.038
_refine_ls_extinction_method none
_refine_ls_goodness_of_fit_ref 1.211
_refine_ls_hydrogen_treatment mixed
_refine_ls_matrix_type full
_refine_ls_number_parameters 398
_refine_ls_number_reflns 3362
_refine_ls_number_restraints 903
_refine_ls_restrained_S_all 1.102
_refine_ls_R_factor_all 0.0640
_refine_ls_R_factor_gt 0.0623
_refine_ls_shift/su_max 0.000
_refine_ls_shift/su_mean 0.000
_refine_ls_structure_factor_coef Fsqd
_refine_ls_weighting_details 'w=1/[\s^2^(Fo^2^)+(0.0409P)^2^+1.4115P] where P=(Fo^2^+2Fc^2^)/3'
_refine_ls_weighting_scheme calc
_refine_ls_wR_factor_gt 0.1450
_refine_ls_wR_factor_ref 0.1459
_reflns_Friedel_coverage 0.000
_reflns_number_gt 3256
_reflns_number_total 3362
_reflns_threshold_expression 'I > 2\s(I)'
_cod_data_source_file c7dt03823b2.cif
_cod_data_source_block tj3_B16H18py2_3a
_cod_depositor_comments 'Adding full bibliography for 7045229--7045232.cif.'
_cod_database_code 7045231
_shelx_shelxl_version_number 2014/7
_shelx_space_group_comment
;
The symmetry employed for this shelxl refinement is uniquely defined
by the following loop, which should always be used as a source of
symmetry information in preference to the above space-group names.
They are only intended as comments.
;
_shelx_estimated_absorpt_t_min 0.973
_shelx_estimated_absorpt_t_max 0.988

loop_
_space_group_symop_operation_xyz
'x, y, z'
'-x+1/2, y+1/2, -z+1/2'
'-x, -y, -z'
'x-1/2, -y-1/2, z-1/2'

loop_
_atom_site_label
_atom_site_type_symbol
_atom_site_fract_x
_atom_site_fract_y
_atom_site_fract_z
_atom_site_U_iso_or_equiv
_atom_site_adp_type
_atom_site_occupancy
_atom_site_site_symmetry_order
_atom_site_calc_flag
_atom_site_refinement_flags_posn
_atom_site_refinement_flags_adp
_atom_site_refinement_flags_occupancy
_atom_site_disorder_assembly
_atom_site_disorder_group
B1 B 1.2001(4) 0.2842(2) 0.0374(3) 0.0352(9) Uani 0.751(5) 1 d D U P A 1
H1 H 1.304(4) 0.3152(19) 0.059(2) 0.045(9) Uiso 0.751(5) 1 d . . P A 1
B2 B 1.0429(5) 0.3317(2) -0.0243(3) 0.0355(10) Uani 0.751(5) 1 d D U P A 1
H2 H 1.054(3) 0.3948(17) -0.049(2) 0.031(8) Uiso 0.751(5) 1 d . . P A 1
B3 B 1.1223(5) 0.2513(2) -0.0805(3) 0.0384(9) Uani 0.751(5) 1 d D U P A 1
H3 H 1.186(3) 0.2565(17) -0.147(2) 0.039(8) Uiso 0.751(5) 1 d . . P A 1
B4 B 1.2102(5) 0.1815(2) 0.0063(3) 0.0375(9) Uani 0.751(5) 1 d D U P A 1
H4 H 1.318(4) 0.1542(19) -0.006(2) 0.050(9) Uiso 0.751(5) 1 d . . P A 1
B5 B 1.0488(3) 0.30414(15) 0.1071(2) 0.0407(6) Uani 1 1 d D U . . .
B6 B 0.8897(3) 0.29294(14) 0.02306(19) 0.0379(6) Uani 1 1 d D U . . .
B7 B 0.9297(5) 0.2537(2) -0.0813(3) 0.0353(10) Uani 0.751(5) 1 d D U P A 1
H7 H 0.866(3) 0.2611(17) -0.154(2) 0.034(8) Uiso 0.751(5) 1 d . . P A 1
B8 B 1.0318(6) 0.1595(3) -0.0571(4) 0.0379(12) Uani 0.751(5) 1 d D U P A 1
H8 H 1.020(4) 0.111(2) -0.109(2) 0.051(10) Uiso 0.751(5) 1 d . . P A 1
B9 B 1.0882(5) 0.1258(2) 0.0643(3) 0.0374(9) Uani 0.751(5) 1 d D U P A 1
H9 H 1.103(4) 0.064(2) 0.087(3) 0.057(10) Uiso 0.751(5) 1 d . . P A 1
B10 B 1.1670(4) 0.2112(2) 0.1239(3) 0.0352(9) Uani 0.751(5) 1 d D U P A 1
H10 H 1.231(4) 0.2076(18) 0.194(2) 0.044(9) Uiso 0.751(5) 1 d . . P A 1
H89 H 0.962(3) 0.144(2) 0.0187(15) 0.070(15) Uiso 0.751(5) 1 d D . P A 1
H910 H 1.053(3) 0.1675(13) 0.1356(19) 0.048(9) Uiso 0.751(5) 1 d D . P A 1
B1X B 0.9928(14) 0.2596(7) -0.0763(9) 0.039(3) Uani 0.249(5) 1 d D U P A 2
H1X H 0.9539 0.2845 -0.1493 0.047 Uiso 0.249(5) 1 calc R U P A 2
B2X B 1.0946(13) 0.3241(7) 0.0025(9) 0.041(3) Uani 0.249(5) 1 d D U P A 2
H2X H 1.1259 0.3853 -0.0202 0.049 Uiso 0.249(5) 1 calc R U P A 2
B3X B 1.1842(12) 0.2398(6) -0.0363(9) 0.046(3) Uani 0.249(5) 1 d D U P A 2
H3X H 1.2793 0.2482 -0.0814 0.055 Uiso 0.249(5) 1 calc R U P A 2
B4X B 1.0597(17) 0.1593(9) -0.0652(12) 0.041(3) Uani 0.249(5) 1 d D U P A 2
H4X H 1.0743 0.1208 -0.1297 0.049 Uiso 0.249(5) 1 calc R U P A 2
B7X B 1.2116(12) 0.2618(6) 0.0864(10) 0.045(3) Uani 0.249(5) 1 d D U P A 2
H7X H 1.3032 0.2664 0.1463 0.054 Uiso 0.249(5) 1 calc R U P A 2
B8X B 1.1803(13) 0.1588(6) 0.0461(10) 0.043(3) Uani 0.249(5) 1 d D U P A 2
H8X H 1.2560 0.1193 0.0933 0.052 Uiso 0.249(5) 1 calc R U P A 2
B9X B 0.9997(14) 0.1146(6) 0.0344(8) 0.034(2) Uani 0.249(5) 1 d D U P A 2
H9X H 0.9798 0.0490 0.0380 0.041 Uiso 0.249(5) 1 d R U P A 2
B10X B 0.8849(11) 0.1871(5) -0.0278(7) 0.037(2) Uani 0.249(5) 1 d D U P A 2
H10X H 0.7673 0.1662 -0.0343 0.044 Uiso 0.249(5) 1 calc R U P A 2
B1' B 0.8767(3) 0.28294(13) 0.14833(17) 0.0300(5) Uani 1 1 d . U . . .
H1' H 0.845(2) 0.2279(12) 0.1807(15) 0.028(5) Uiso 1 1 d . . . . .
B2' B 0.8055(3) 0.37516(13) 0.18870(17) 0.0287(5) Uani 1 1 d . U . . .
H2' H 0.733(2) 0.3698(12) 0.2505(16) 0.034(6) Uiso 1 1 d . . . . .
B3' B 0.9173(3) 0.45788(13) 0.19470(18) 0.0300(5) Uani 1 1 d . U . . .
H3' H 0.998(3) 0.4856(13) 0.1500(16) 0.036(6) Uiso 1 1 d . . . . .
B4' B 0.9946(3) 0.35485(14) 0.21529(19) 0.0336(6) Uani 1 1 d . U . . .
H4' H 1.048(3) 0.3379(13) 0.2858(17) 0.037(6) Uiso 1 1 d . . . . .
B7' B 0.7351(3) 0.33770(14) 0.07585(18) 0.0323(6) Uani 1 1 d . U . . .
H7' H 0.619(3) 0.3111(14) 0.0598(17) 0.047(7) Uiso 1 1 d . . . . .
B8' B 0.7473(3) 0.44736(13) 0.10639(18) 0.0311(5) Uani 1 1 d . U . . .
H8' H 0.783(3) 0.4750(13) 0.0420(17) 0.040(6) Uiso 1 1 d . . . . .
H54' H 1.090(3) 0.3677(15) 0.1573(19) 0.057(8) Uiso 1 1 d . . . . .
H67' H 0.797(3) 0.3512(15) 0.0033(18) 0.054(7) Uiso 1 1 d . . . . .
N31 N 0.90335(19) 0.51236(9) 0.28516(13) 0.0303(4) Uani 1 1 d . . . . .
C32 C 0.8528(3) 0.48775(13) 0.36826(16) 0.0437(6) Uani 1 1 d . . . . .
H32 H 0.8281 0.4333 0.3751 0.052 Uiso 1 1 calc R U . . .
C33 C 0.8358(4) 0.53898(15) 0.44379(19) 0.0581(8) Uani 1 1 d . . . . .
H33 H 0.7979 0.5201 0.5013 0.070 Uiso 1 1 calc R U . . .
C34 C 0.8736(4) 0.61761(15) 0.43599(19) 0.0558(7) Uani 1 1 d . . . . .
H34 H 0.8617 0.6538 0.4874 0.067 Uiso 1 1 calc R U . . .
C35 C 0.9297(3) 0.64276(13) 0.35134(18) 0.0437(6) Uani 1 1 d . . . . .
H35 H 0.9596 0.6964 0.3446 0.052 Uiso 1 1 calc R U . . .
C36 C 0.9417(2) 0.58969(12) 0.27762(17) 0.0347(5) Uani 1 1 d . . . . .
H36 H 0.9782 0.6077 0.2193 0.042 Uiso 1 1 calc R U . . .
N81 N 0.6021(2) 0.48944(10) 0.13335(13) 0.0326(4) Uani 1 1 d . . . . .
C82 C 0.4874(3) 0.45111(14) 0.16696(18) 0.0419(6) Uani 1 1 d . . . . .
H82 H 0.4922 0.3950 0.1746 0.050 Uiso 1 1 calc R U . . .
C83 C 0.3636(3) 0.49070(16) 0.1906(2) 0.0535(7) Uani 1 1 d . . . . .
H83 H 0.2835 0.4623 0.2137 0.064 Uiso 1 1 calc R U . . .
C84 C 0.3567(3) 0.57235(16) 0.1805(2) 0.0511(7) Uani 1 1 d . . . . .
H84 H 0.2714 0.6007 0.1960 0.061 Uiso 1 1 calc R U . . .
C85 C 0.4749(3) 0.61216(14) 0.14779(17) 0.0454(6) Uani 1 1 d . . . . .
H85 H 0.4734 0.6684 0.1421 0.054 Uiso 1 1 calc R U . . .
C86 C 0.5946(3) 0.56961(12) 0.12353(16) 0.0379(5) Uani 1 1 d . . . . .
H86 H 0.6748 0.5970 0.0991 0.045 Uiso 1 1 calc R U . . .

loop_
_atom_site_aniso_label
_atom_site_aniso_U_11
_atom_site_aniso_U_22
_atom_site_aniso_U_33
_atom_site_aniso_U_23
_atom_site_aniso_U_13
_atom_site_aniso_U_12
B1 0.038(2) 0.0306(18) 0.039(2) -0.0056(16) 0.0149(16) -0.0023(15)
B2 0.043(2) 0.0259(18) 0.039(2) -0.0016(14) 0.0120(17) -0.0008(16)
B3 0.052(3) 0.0286(17) 0.0364(19) -0.0036(14) 0.0129(17) 0.0025(16)
B4 0.044(2) 0.0306(19) 0.039(2) -0.0055(15) 0.0109(16) 0.0070(16)
B5 0.0420(15) 0.0263(12) 0.0561(16) -0.0112(11) 0.0171(12) -0.0072(11)
B6 0.0550(16) 0.0219(11) 0.0389(13) -0.0004(10) 0.0148(12) -0.0020(11)
B7 0.047(3) 0.0264(18) 0.0329(18) -0.0017(13) 0.0055(17) -0.0005(18)
B8 0.052(3) 0.025(2) 0.038(2) -0.0059(16) 0.0093(19) 0.0007(18)
B9 0.048(3) 0.0215(17) 0.0422(19) -0.0007(14) 0.0031(18) 0.0065(17)
B10 0.0379(19) 0.0296(17) 0.0383(18) -0.0042(14) 0.0053(14) 0.0055(14)
B1X 0.045(6) 0.030(4) 0.046(5) -0.003(3) 0.027(4) -0.008(4)
B2X 0.041(5) 0.026(4) 0.060(5) -0.006(4) 0.026(4) -0.010(4)
B3X 0.043(5) 0.035(5) 0.064(6) -0.008(4) 0.025(4) -0.007(4)
B4X 0.046(6) 0.031(5) 0.049(6) -0.004(4) 0.020(4) -0.005(4)
B7X 0.045(5) 0.028(5) 0.065(6) -0.012(4) 0.019(4) -0.006(4)
B8X 0.042(5) 0.028(5) 0.062(6) -0.008(4) 0.015(4) -0.004(4)
B9X 0.034(5) 0.024(4) 0.047(5) -0.006(4) 0.015(4) -0.004(4)
B10X 0.040(5) 0.031(4) 0.042(5) -0.002(3) 0.018(4) -0.005(3)
B1' 0.0350(13) 0.0218(11) 0.0339(12) 0.0000(9) 0.0075(10) -0.0013(9)
B2' 0.0326(13) 0.0213(11) 0.0330(12) 0.0001(9) 0.0073(10) -0.0016(9)
B3' 0.0321(13) 0.0223(11) 0.0366(13) -0.0017(9) 0.0084(10) -0.0021(10)
B4' 0.0330(14) 0.0252(11) 0.0431(14) -0.0078(10) 0.0062(11) -0.0010(10)
B7' 0.0422(15) 0.0236(11) 0.0315(12) 0.0011(9) 0.0045(10) -0.0026(10)
B8' 0.0377(14) 0.0232(11) 0.0332(12) 0.0013(9) 0.0078(10) -0.0028(10)
N31 0.0309(10) 0.0217(8) 0.0383(10) -0.0018(7) 0.0037(8) 0.0013(7)
C32 0.0663(17) 0.0292(11) 0.0361(12) -0.0013(9) 0.0078(11) -0.0027(11)
C33 0.102(2) 0.0370(13) 0.0368(13) -0.0038(11) 0.0124(14) 0.0013(14)
C34 0.089(2) 0.0353(13) 0.0421(14) -0.0106(11) 0.0002(14) 0.0063(14)
C35 0.0481(15) 0.0230(11) 0.0590(16) -0.0082(10) -0.0004(12) 0.0018(10)
C36 0.0322(12) 0.0231(10) 0.0492(13) -0.0033(9) 0.0057(10) -0.0021(9)
N81 0.0348(11) 0.0263(9) 0.0363(10) 0.0023(7) 0.0009(8) -0.0004(8)
C82 0.0347(14) 0.0322(12) 0.0585(15) 0.0032(10) 0.0032(11) -0.0024(10)
C83 0.0330(14) 0.0505(15) 0.0770(19) -0.0009(13) 0.0057(13) -0.0013(12)
C84 0.0408(15) 0.0512(15) 0.0601(16) -0.0048(12) -0.0026(12) 0.0129(12)
C85 0.0533(16) 0.0341(12) 0.0473(14) -0.0020(10) -0.0028(12) 0.0116(11)
C86 0.0496(15) 0.0269(11) 0.0367(12) 0.0042(9) 0.0012(10) 0.0018(10)

loop_
_atom_type_symbol
_atom_type_description
_atom_type_scat_dispersion_real
_atom_type_scat_dispersion_imag
_atom_type_scat_source
C C 0.0033 0.0016 'International Tables Vol C Tables 4.2.6.8 and 6.1.1.4'
H H 0.0000 0.0000 'International Tables Vol C Tables 4.2.6.8 and 6.1.1.4'
B B 0.0013 0.0007 'International Tables Vol C Tables 4.2.6.8 and 6.1.1.4'
N N 0.0061 0.0033 'International Tables Vol C Tables 4.2.6.8 and 6.1.1.4'

loop_
_geom_angle_atom_site_label_1
_geom_angle_atom_site_label_2
_geom_angle_atom_site_label_3
_geom_angle
H1 B1 B2 123.2(17)
H1 B1 B3 130.5(16)
H1 B1 B4 117.8(17)
H1 B1 B5 116.6(16)
H1 B1 B10 110.0(17)
B2 B1 B3 58.4(2)
B2 B1 B4 112.0(3)
B2 B1 B5 63.3(2)
B2 B1 B10 117.3(3)
B3 B1 B4 60.6(2)
B3 B1 B5 106.9(3)
B3 B1 B10 108.9(2)
B4 B1 B5 111.9(3)
B4 B1 B10 60.3(2)
B5 B1 B10 64.83(19)
B1 B2 H2 118.5(15)
B1 B2 B3 61.4(2)
B1 B2 B5 58.35(19)
B1 B2 B6 106.7(3)
B1 B2 B7 106.3(3)
H2 B2 B3 123.1(14)
H2 B2 B5 122.1(14)
H2 B2 B6 124.9(15)
H2 B2 B7 128.5(15)
B3 B2 B5 105.4(2)
B3 B2 B6 104.9(3)
B3 B2 B7 58.9(2)
B5 B2 B6 59.15(17)
B5 B2 B7 102.0(2)
B6 B2 B7 56.1(2)
B1 B3 B2 60.2(2)
B1 B3 H3 121.4(16)
B1 B3 B4 59.2(2)
B1 B3 B7 107.8(2)
B1 B3 B8 104.4(3)
B2 B3 H3 124.2(15)
B2 B3 B4 112.4(3)
B2 B3 B7 62.0(2)
B2 B3 B8 111.8(3)
H3 B3 B4 111.1(16)
H3 B3 B7 125.5(16)
H3 B3 B8 119.4(15)
B4 B3 B7 113.4(3)
B4 B3 B8 60.2(2)
B7 B3 B8 63.0(2)
B1 B4 B3 60.2(2)
B1 B4 H4 120.2(17)
B1 B4 B8 104.6(3)
B1 B4 B9 111.6(3)
B1 B4 B10 59.2(2)
B3 B4 H4 120.6(17)
B3 B4 B8 59.4(2)
B3 B4 B9 113.7(3)
B3 B4 B10 107.7(2)
H4 B4 B8 127.3(17)
H4 B4 B9 117.8(17)
H4 B4 B10 121.8(17)
B8 B4 B9 61.6(3)
B8 B4 B10 103.7(3)
B9 B4 B10 61.1(2)
B1 B5 B2 58.34(19)
B1 B5 B6 104.3(2)
B1 B5 B10 57.01(18)
B1 B5 B1' 153.5(2)
B1 B5 B4' 144.1(2)
B1 B5 H54' 104.2(12)
B2 B5 B6 56.21(18)
B2 B5 B10 106.7(2)
B2 B5 B1' 115.0(2)
B2 B5 B4' 133.9(2)
B2 B5 H54' 107.1(11)
B6 B5 B10 114.13(18)
B6 B5 B2X 72.0(5)
B6 B5 B7X 121.0(4)
B6 B5 B1' 59.71(14)
B6 B5 B4' 108.68(18)
B6 B5 H54' 127.3(12)
B10 B5 B1' 107.69(19)
B10 B5 B4' 118.4(2)
B10 B5 H54' 118.5(12)
B2X B5 B7X 68.0(6)
B2X B5 B1' 131.5(5)
B2X B5 B4' 139.8(4)
B2X B5 H54' 103.1(12)
B7X B5 B1' 142.3(5)
B7X B5 B4' 129.9(5)
B7X B5 H54' 103.0(12)
B1' B5 B4' 60.77(14)
B1' B5 H54' 102.2(12)
B4' B5 H54' 43.1(11)
B2 B6 B5 64.64(19)
B2 B6 B7 64.5(2)
B2 B6 B1' 122.9(2)
B2 B6 B7' 133.1(2)
B2 B6 H67' 99.6(11)
B5 B6 B7 112.3(2)
B5 B6 B1X 94.7(4)
B5 B6 B2X 49.3(4)
B5 B6 B10X 109.2(3)
B5 B6 B1' 59.36(15)
B5 B6 B7' 107.84(17)
B5 B6 H67' 121.8(11)
B7 B6 B1' 149.4(2)
B7 B6 B7' 139.5(3)
B7 B6 H67' 107.9(11)
B1X B6 B2X 54.4(4)
B1X B6 B10X 55.4(4)
B1X B6 B1' 143.3(5)
B1X B6 B7' 155.1(5)
B1X B6 H67' 116.2(12)
B2X B6 B10X 100.6(4)
B2X B6 B1' 108.5(4)
B2X B6 B7' 136.4(4)
B2X B6 H67' 111.6(12)
B10X B6 B1' 105.8(3)
B10X B6 B7' 123.0(3)
B10X B6 H67' 129.0(12)
B1' B6 B7' 60.96(14)
B1' B6 H67' 100.2(11)
B7' B6 H67' 42.3(11)
B2 B7 B3 59.0(2)
B2 B7 B6 59.4(2)
B2 B7 H7 122.5(15)
B2 B7 B8 106.8(3)
B3 B7 B6 107.7(3)
B3 B7 H7 116.2(15)
B3 B7 B8 59.7(2)
B6 B7 H7 126.8(15)
B6 B7 B8 109.3(3)
H7 B7 B8 117.8(15)
B3 B8 B4 60.4(3)
B3 B8 B7 57.3(2)
B3 B8 H8 123.4(18)
B3 B8 B9 110.1(3)
B3 B8 H89 126.0(19)
B4 B8 B7 108.9(3)
B4 B8 H8 120.1(19)
B4 B8 B9 56.5(3)
B4 B8 H89 97.7(12)
B7 B8 H8 120.8(18)
B7 B8 B9 122.1(3)
B7 B8 H89 92.6(16)
H8 B8 B9 112.1(18)
H8 B8 H89 110(3)
B9 B8 H89 45.9(10)
B4 B9 B8 61.9(3)
B4 B9 H9 126.2(18)
B4 B9 B10 61.5(2)
B4 B9 H89 103.2(13)
B4 B9 H910 106.3(10)
B8 B9 H9 125.8(19)
B8 B9 B10 104.3(3)
B8 B9 H89 46.4(10)
B8 B9 H910 118.6(15)
H9 B9 B10 127.2(19)
H9 B9 H89 116(3)
H9 B9 H910 110(2)
B10 B9 H89 109.9(19)
B10 B9 H910 46.6(10)
H89 B9 H910 89(2)
B1 B10 B4 60.5(2)
B1 B10 B5 58.15(17)
B1 B10 B9 109.6(3)
B1 B10 H10 122.5(17)
B1 B10 H910 132.2(15)
B4 B10 B5 106.8(2)
B4 B10 B9 57.4(2)
B4 B10 H10 131.1(17)
B4 B10 H910 101.6(10)
B5 B10 B9 114.2(2)
B5 B10 H10 113.9(17)
B5 B10 H910 92.0(14)
B9 B10 H10 122.0(17)
B9 B10 H910 45.9(9)
H10 B10 H910 103(2)
B6 B1X H1X 115.1
B6 B1X B2X 67.4(5)
B6 B1X B3X 112.0(7)
B6 B1X B4X 114.8(8)
B6 B1X B10X 65.0(5)
H1X B1X B2X 115.8
H1X B1X B3X 124.0
H1X B1X B4X 120.3
H1X B1X B10X 118.0
B2X B1X B3X 58.9(6)
B2X B1X B4X 112.2(9)
B2X B1X B10X 118.8(8)
B3X B1X B4X 59.5(6)
B3X B1X B10X 108.3(8)
B4X B1X B10X 60.4(6)
B5 B2X B6 58.7(4)
B5 B2X B1X 105.7(7)
B5 B2X H2X 123.3
B5 B2X B3X 106.2(7)
B5 B2X B7X 58.9(5)
B6 B2X B1X 58.2(5)
B6 B2X H2X 123.4
B6 B2X B3X 107.5(6)
B6 B2X B7X 104.8(6)
B1X B2X H2X 122.1
B1X B2X B3X 62.3(6)
B1X B2X B7X 106.4(7)
H2X B2X B3X 121.5
H2X B2X B7X 123.9
B3X B2X B7X 57.9(6)
B1X B3X B2X 58.7(6)
B1X B3X H3X 125.3
B1X B3X B4X 60.0(6)
B1X B3X B7X 107.9(7)
B1X B3X B8X 105.1(7)
B2X B3X H3X 118.4
B2X B3X B4X 112.5(8)
B2X B3X B7X 63.5(6)
B2X B3X B8X 112.8(7)
H3X B3X B4X 118.4
H3X B3X B7X 118.1
H3X B3X B8X 121.0
B4X B3X B7X 114.3(8)
B4X B3X B8X 60.8(6)
B7X B3X B8X 63.0(6)
B1X B4X B3X 60.5(6)
B1X B4X H4X 122.6
B1X B4X B8X 104.5(9)
B1X B4X B9X 110.7(10)
B1X B4X B10X 58.2(6)
B3X B4X H4X 119.8
B3X B4X B8X 59.4(7)
B3X B4X B9X 113.4(10)
B3X B4X B10X 107.3(9)
H4X B4X B8X 124.7
H4X B4X B9X 117.4
H4X B4X B10X 124.0
B8X B4X B9X 61.5(7)
B8X B4X B10X 103.9(10)
B9X B4X B10X 61.3(7)
B5 B7X B2X 53.1(5)
B5 B7X B3X 102.0(7)
B5 B7X H7X 116.5
B5 B7X B8X 109.7(7)
B2X B7X B3X 58.6(6)
B2X B7X H7X 141.0
B2X B7X B8X 106.6(7)
B3X B7X H7X 140.2
B3X B7X B8X 59.8(6)
H7X B7X B8X 111.9
B3X B8X B4X 59.8(7)
B3X B8X B7X 57.2(6)
B3X B8X H8X 141.2
B3X B8X B9X 109.4(8)
B4X B8X B7X 108.6(8)
B4X B8X H8X 142.2
B4X B8X B9X 56.5(6)
B7X B8X H8X 108.3
B7X B8X B9X 122.2(8)
H8X B8X B9X 108.2
B4X B9X B8X 62.1(6)
B4X B9X H9X 122.4
B4X B9X B10X 61.4(6)
B8X B9X H9X 123.7
B8X B9X B10X 104.4(7)
H9X B9X B10X 127.6
B6 B10X B1X 59.6(5)
B6 B10X B4X 111.3(7)
B6 B10X B9X 118.0(6)
B6 B10X H10X 108.1
B1X B10X B4X 61.4(6)
B1X B10X B9X 110.1(7)
B1X B10X H10X 139.2
B4X B10X B9X 57.3(6)
B4X B10X H10X 139.8
B9X B10X H10X 109.6
B5 B1' B6 60.93(15)
B5 B1' H1' 126.1(11)
B5 B1' B2' 106.52(16)
B5 B1' B4' 61.81(14)
B5 B1' B7' 109.00(17)
B6 B1' H1' 122.4(11)
B6 B1' B2' 106.51(16)
B6 B1' B4' 110.46(17)
B6 B1' B7' 60.89(14)
H1' B1' B2' 119.9(11)
H1' B1' B4' 121.9(11)
H1' B1' B7' 117.8(11)
B2' B1' B4' 58.33(13)
B2' B1' B7' 58.16(13)
B4' B1' B7' 107.39(16)
B1' B2' H2' 114.8(11)
B1' B2' B3' 119.21(17)
B1' B2' B4' 61.46(13)
B1' B2' B7' 61.41(14)
B1' B2' B8' 120.33(17)
H2' B2' B3' 114.2(11)
H2' B2' B4' 116.9(12)
H2' B2' B7' 117.2(12)
H2' B2' B8' 113.2(11)
B3' B2' B4' 65.57(14)
B3' B2' B7' 119.99(17)
B3' B2' B8' 66.59(14)
B4' B2' B7' 112.70(17)
B4' B2' B8' 120.80(18)
B7' B2' B8' 66.30(14)
B2' B3' H3' 137.2(11)
B2' B3' B4' 58.13(13)
B2' B3' B8' 56.57(13)
B2' B3' N31 114.90(17)
H3' B3' B4' 102.6(11)
H3' B3' B8' 102.8(12)
H3' B3' N31 107.9(11)
B4' B3' B8' 106.43(15)
B4' B3' N31 118.37(17)
B8' B3' N31 116.77(17)
B5 B4' B1' 57.42(13)
B5 B4' B2' 104.57(18)
B5 B4' B3' 115.51(18)
B5 B4' H4' 118.9(12)
B5 B4' H54' 45.8(12)
B1' B4' B2' 60.21(13)
B1' B4' B3' 110.09(18)
B1' B4' H4' 118.4(12)
B1' B4' H54' 101.5(12)
B2' B4' B3' 56.31(13)
B2' B4' H4' 125.7(12)
B2' B4' H54' 123.5(13)
B3' B4' H4' 120.4(12)
B3' B4' H54' 90.8(12)
H4' B4' H54' 110.2(18)
B6 B7' B1' 58.15(14)
B6 B7' B2' 106.15(19)
B6 B7' H7' 119.7(12)
B6 B7' B8' 117.72(17)
B6 B7' H67' 46.3(12)
B1' B7' B2' 60.43(13)
B1' B7' H7' 120.2(12)
B1' B7' B8' 110.45(17)
B1' B7' H67' 101.3(13)
B2' B7' H7' 124.4(12)
B2' B7' B8' 55.99(13)
B2' B7' H67' 120.8(12)
H7' B7' B8' 117.1(12)
H7' B7' H67' 113.5(17)
B8' B7' H67' 88.8(12)
B2' B8' B3' 56.84(13)
B2' B8' B7' 57.70(13)
B2' B8' H8' 139.1(12)
B2' B8' N81 112.04(17)
B3' B8' B7' 105.26(16)
B3' B8' H8' 101.9(13)
B3' B8' N81 117.27(16)
B7' B8' H8' 104.5(12)
B7' B8' N81 117.33(17)
H8' B8' N81 108.8(12)
B3' N31 C32 124.28(17)
B3' N31 C36 117.43(17)
C32 N31 C36 118.26(18)
N31 C32 H32 119.0
N31 C32 C33 121.9(2)
H32 C32 C33 119.0
C32 C33 H33 120.1
C32 C33 C34 119.9(2)
H33 C33 C34 120.1
C33 C34 H34 120.8
C33 C34 C35 118.4(2)
H34 C34 C35 120.8
C34 C35 H35 120.3
C34 C35 C36 119.5(2)
H35 C35 C36 120.3
N31 C36 C35 122.1(2)
N31 C36 H36 119.0
C35 C36 H36 119.0
B8' N81 C82 124.05(18)
B8' N81 C86 117.34(18)
C82 N81 C86 118.6(2)
N81 C82 H82 119.1
N81 C82 C83 121.9(2)
H82 C82 C83 119.1
C82 C83 H83 120.4
C82 C83 C84 119.3(2)
H83 C83 C84 120.4
C83 C84 H84 120.4
C83 C84 C85 119.2(2)
H84 C84 C85 120.4
C84 C85 H85 120.4
C84 C85 C86 119.2(2)
H85 C85 C86 120.4
N81 C86 C85 121.9(2)
N81 C86 H86 119.0
C85 C86 H86 119.0

loop_
_geom_bond_atom_site_label_1
_geom_bond_atom_site_label_2
_geom_bond_distance
B1 H1 1.09(3)
B1 B2 1.782(5)
B1 B3 1.803(5)
B1 B4 1.784(5)
B1 B5 1.782(4)
B1 B10 1.760(5)
B2 H2 1.12(3)
B2 B3 1.749(5)
B2 B5 1.870(5)
B2 B6 1.720(5)
B2 B7 1.802(6)
B3 H3 1.13(3)
B3 B4 1.810(5)
B3 B7 1.748(6)
B3 B8 1.793(6)
B4 H4 1.11(3)
B4 B8 1.806(6)
B4 B9 1.707(6)
B4 B10 1.780(5)
B5 B6 1.777(4)
B5 B10 1.899(4)
B5 B2X 1.577(11)
B5 B7X 1.689(11)
B5 B1' 1.749(3)
B5 B4' 1.830(3)
B5 H54' 1.31(3)
B6 B7 1.658(5)
B6 B1X 1.822(11)
B6 B2X 1.979(11)
B6 B10X 1.913(9)
B6 B1' 1.756(3)
B6 B7' 1.806(4)
B6 H67' 1.31(3)
B7 H7 1.12(3)
B7 B8 1.850(6)
B8 H8 1.09(3)
B8 B9 1.800(7)
B8 H89 1.30(2)
B9 H9 1.09(4)
B9 B10 1.774(5)
B9 H89 1.29(2)
B9 H910 1.27(2)
B10 H10 1.08(3)
B10 H910 1.29(2)
B1X H1X 1.120
B1X B2X 1.741(14)
B1X B3X 1.804(14)
B1X B4X 1.796(16)
B1X B10X 1.737(13)
B2X H2X 1.120
B2X B3X 1.745(13)
B2X B7X 1.829(14)
B3X H3X 1.120
B3X B4X 1.787(15)
B3X B7X 1.732(14)
B3X B8X 1.780(14)
B4X H4X 1.120
B4X B8X 1.804(15)
B4X B9X 1.702(16)
B4X B10X 1.777(16)
B7X H7X 1.120
B7X B8X 1.834(13)
B8X H8X 1.120
B8X B9X 1.794(14)
B9X H9X 1.1201
B9X B10X 1.775(13)
B10X H10X 1.120
B1' H1' 1.08(2)
B1' B2' 1.790(3)
B1' B4' 1.812(3)
B1' B7' 1.807(4)
B2' H2' 1.13(2)
B2' B3' 1.720(3)
B2' B4' 1.755(4)
B2' B7' 1.748(3)
B2' B8' 1.714(3)
B3' H3' 1.10(2)
B3' B4' 1.882(3)
B3' B8' 1.885(4)
B3' N31 1.566(3)
B4' H4' 1.09(2)
B4' H54' 1.25(3)
B7' H7' 1.15(3)
B7' B8' 1.894(3)
B7' H67' 1.21(2)
B8' H8' 1.08(2)
B8' N81 1.571(3)
N31 C32 1.342(3)
N31 C36 1.353(3)
C32 H32 0.950
C32 C33 1.374(3)
C33 H33 0.950
C33 C34 1.374(4)
C34 H34 0.950
C34 C35 1.386(4)
C35 H35 0.950
C35 C36 1.367(3)
C36 H36 0.950
N81 C82 1.344(3)
N81 C86 1.357(3)
C82 H82 0.950
C82 C83 1.372(3)
C83 H83 0.950
C83 C84 1.382(4)
C84 H84 0.950
C84 C85 1.377(4)
C85 H85 0.950
C85 C86 1.369(3)
C86 H86 0.950

loop_
_geom_torsion_atom_site_label_1
_geom_torsion_atom_site_label_2
_geom_torsion_atom_site_label_3
_geom_torsion_atom_site_label_4
_geom_torsion
B3 B1 B2 B5 133.7(2)
B3 B1 B2 B6 98.2(3)
B3 B1 B2 B7 39.5(2)
B4 B1 B2 B3 -29.4(3)
B4 B1 B2 B5 104.2(3)
B4 B1 B2 B6 68.8(3)
B4 B1 B2 B7 10.0(4)
B5 B1 B2 B3 -133.7(2)
B5 B1 B2 B6 -35.5(2)
B5 B1 B2 B7 -94.2(3)
B10 B1 B2 B3 -96.3(3)
B10 B1 B2 B5 37.3(2)
B10 B1 B2 B6 1.9(4)
B10 B1 B2 B7 -56.9(3)
B1 B2 B3 B4 29.1(3)
B1 B2 B3 B7 134.6(3)
B1 B2 B3 B8 94.6(3)
B5 B2 B3 B1 -39.7(2)
B5 B2 B3 B4 -10.6(4)
B5 B2 B3 B7 94.9(3)
B5 B2 B3 B8 54.9(4)
B6 B2 B3 B1 -101.2(3)
B6 B2 B3 B4 -72.1(4)
B6 B2 B3 B7 33.4(2)
B6 B2 B3 B8 -6.6(4)
B7 B2 B3 B1 -134.6(3)
B7 B2 B3 B4 -105.6(3)
B7 B2 B3 B8 -40.1(3)
B2 B1 B3 B4 -148.5(3)
B2 B1 B3 B7 -41.3(3)
B2 B1 B3 B8 -107.1(3)
B4 B1 B3 B2 148.5(3)
B4 B1 B3 B7 107.1(3)
B4 B1 B3 B8 41.4(3)
B5 B1 B3 B2 42.5(2)
B5 B1 B3 B4 -106.0(3)
B5 B1 B3 B7 1.1(3)
B5 B1 B3 B8 -64.7(3)
B10 B1 B3 B2 111.0(3)
B10 B1 B3 B4 -37.5(3)
B10 B1 B3 B7 69.7(3)
B10 B1 B3 B8 3.9(4)
B2 B1 B4 B3 28.7(3)
B2 B1 B4 B8 -12.3(4)
B2 B1 B4 B9 -77.1(4)
B2 B1 B4 B10 -109.8(3)
B3 B1 B4 B8 -41.0(3)
B3 B1 B4 B9 -105.8(3)
B3 B1 B4 B10 -138.5(3)
B5 B1 B4 B3 97.6(3)
B5 B1 B4 B8 56.6(4)
B5 B1 B4 B9 -8.2(4)
B5 B1 B4 B10 -40.9(3)
B10 B1 B4 B3 138.5(3)
B10 B1 B4 B8 97.5(3)
B10 B1 B4 B9 32.7(3)
B1 B3 B4 B8 132.5(3)
B1 B3 B4 B9 102.2(3)
B1 B3 B4 B10 36.7(3)
B2 B3 B4 B1 -29.4(3)
B2 B3 B4 B8 103.1(3)
B2 B3 B4 B9 72.8(4)
B2 B3 B4 B10 7.3(4)
B7 B3 B4 B1 -97.4(3)
B7 B3 B4 B8 35.1(3)
B7 B3 B4 B9 4.8(4)
B7 B3 B4 B10 -60.8(4)
B8 B3 B4 B1 -132.5(3)
B8 B3 B4 B9 -30.3(3)
B8 B3 B4 B10 -95.8(4)
B2 B1 B5 B6 33.7(2)
B2 B1 B5 B10 143.4(2)
B2 B1 B5 B1' 82.8(6)
B2 B1 B5 B4' -122.5(4)
B3 B1 B5 B2 -40.1(2)
B3 B1 B5 B6 -6.3(3)
B3 B1 B5 B10 103.4(3)
B3 B1 B5 B1' 42.7(7)
B3 B1 B5 B4' -162.6(3)
B4 B1 B5 B2 -104.5(3)
B4 B1 B5 B6 -70.8(3)
B4 B1 B5 B10 38.9(3)
B4 B1 B5 B1' -21.7(7)
B4 B1 B5 B4' 132.9(3)
B10 B1 B5 B2 -143.4(2)
B10 B1 B5 B6 -109.7(2)
B10 B1 B5 B1' -60.6(6)
B10 B1 B5 B4' 94.0(4)
B1 B2 B5 B6 -139.7(2)
B1 B2 B5 B10 -31.4(2)
B1 B2 B5 B1' -150.8(2)
B1 B2 B5 B4' 136.6(3)
B3 B2 B5 B1 41.2(2)
B3 B2 B5 B6 -98.5(3)
B3 B2 B5 B10 9.7(3)
B3 B2 B5 B1' -109.6(3)
B3 B2 B5 B4' 177.8(3)
B6 B2 B5 B1 139.7(2)
B6 B2 B5 B10 108.2(2)
B6 B2 B5 B1' -11.1(2)
B6 B2 B5 B4' -83.7(3)
B7 B2 B5 B1 101.9(3)
B7 B2 B5 B6 -37.7(2)
B7 B2 B5 B10 70.5(3)
B7 B2 B5 B1' -48.8(3)
B7 B2 B5 B4' -121.4(3)
B1 B2 B6 B5 35.1(2)
B1 B2 B6 B7 -98.7(3)
B1 B2 B6 B1' 47.1(3)
B1 B2 B6 B7' 126.3(3)
B3 B2 B6 B5 99.2(3)
B3 B2 B6 B7 -34.6(3)
B3 B2 B6 B1' 111.2(3)
B3 B2 B6 B7' -169.6(3)
B5 B2 B6 B7 -133.9(2)
B5 B2 B6 B1' 12.0(2)
B5 B2 B6 B7' 91.2(3)
B7 B2 B6 B5 133.9(2)
B7 B2 B6 B1' 145.8(3)
B7 B2 B6 B7' -134.9(3)
B1 B5 B6 B2 -34.7(2)
B1 B5 B6 B7 10.0(3)
B1 B5 B6 B1' 157.0(2)
B1 B5 B6 B7' -164.53(19)
B2 B5 B6 B7 44.7(2)
B2 B5 B6 B1' -168.3(2)
B2 B5 B6 B7' -129.9(2)
B10 B5 B6 B2 -94.6(2)
B10 B5 B6 B7 -49.9(3)
B10 B5 B6 B1' 97.1(2)
B10 B5 B6 B7' 135.56(19)
B2X B5 B6 B1X 32.7(5)
B2X B5 B6 B10X 87.6(5)
B2X B5 B6 B1' -175.0(5)
B2X B5 B6 B7' -136.6(5)
B7X B5 B6 B1X -16.4(7)
B7X B5 B6 B2X -49.1(6)
B7X B5 B6 B10X 38.5(6)
B7X B5 B6 B1' 135.9(6)
B7X B5 B6 B7' 174.4(5)
B1' B5 B6 B2 168.3(2)
B1' B5 B6 B7 -147.0(2)
B1' B5 B6 B1X -152.3(4)
B1' B5 B6 B2X 175.0(5)
B1' B5 B6 B10X -97.4(3)
B1' B5 B6 B7' 38.44(15)
B4' B5 B6 B2 130.9(2)
B4' B5 B6 B7 175.6(2)
B4' B5 B6 B1X 170.3(4)
B4' B5 B6 B2X 137.6(5)
B4' B5 B6 B10X -134.8(3)
B4' B5 B6 B1' -37.41(16)
B4' B5 B6 B7' 1.0(2)
B2 B6 B7 B3 35.2(3)
B2 B6 B7 B8 98.5(3)
B5 B6 B7 B2 -44.8(2)
B5 B6 B7 B3 -9.5(3)
B5 B6 B7 B8 53.8(3)
B1' B6 B7 B2 -112.0(5)
B1' B6 B7 B3 -76.7(6)
B1' B6 B7 B8 -13.4(7)
B7' B6 B7 B2 127.2(3)
B7' B6 B7 B3 162.5(3)
B7' B6 B7 B8 -134.2(3)
B1 B3 B7 B2 40.4(2)
B1 B3 B7 B6 5.0(3)
B1 B3 B7 B8 -97.4(3)
B2 B3 B7 B6 -35.4(2)
B2 B3 B7 B8 -137.9(3)
B4 B3 B7 B2 103.9(3)
B4 B3 B7 B6 68.4(3)
B4 B3 B7 B8 -34.0(3)
B8 B3 B7 B2 137.9(3)
B8 B3 B7 B6 102.4(3)
B1 B2 B7 B3 -40.6(2)
B1 B2 B7 B6 99.5(3)
B1 B2 B7 B8 -3.4(4)
B3 B2 B7 B6 140.1(3)
B3 B2 B7 B8 37.2(3)
B5 B2 B7 B3 -100.9(3)
B5 B2 B7 B6 39.3(2)
B5 B2 B7 B8 -63.6(3)
B6 B2 B7 B3 -140.1(3)
B6 B2 B7 B8 -102.9(3)
B1 B3 B8 B4 -40.8(3)
B1 B3 B8 B7 102.9(3)
B1 B3 B8 B9 -13.1(4)
B2 B3 B8 B4 -104.1(3)
B2 B3 B8 B7 39.6(3)
B2 B3 B8 B9 -76.3(4)
B4 B3 B8 B7 143.7(3)
B4 B3 B8 B9 27.8(3)
B7 B3 B8 B4 -143.7(3)
B7 B3 B8 B9 -116.0(4)
B1 B4 B8 B3 41.4(3)
B1 B4 B8 B7 9.7(4)
B1 B4 B8 B9 -106.9(3)
B3 B4 B8 B7 -31.7(3)
B3 B4 B8 B9 -148.4(3)
B9 B4 B8 B3 148.4(3)
B9 B4 B8 B7 116.6(4)
B10 B4 B8 B3 102.6(3)
B10 B4 B8 B7 70.9(4)
B10 B4 B8 B9 -45.7(3)
B2 B7 B8 B3 -36.9(3)
B2 B7 B8 B4 -4.0(4)
B2 B7 B8 B9 57.7(5)
B3 B7 B8 B4 32.9(3)
B3 B7 B8 B9 94.6(4)
B6 B7 B8 B3 -99.7(3)
B6 B7 B8 B4 -66.8(4)
B6 B7 B8 B9 -5.1(5)
B1 B4 B9 B8 95.4(3)
B1 B4 B9 B10 -32.0(3)
B3 B4 B9 B8 29.6(3)
B3 B4 B9 B10 -97.8(3)
B8 B4 B9 B10 -127.4(3)
B10 B4 B9 B8 127.4(3)
B3 B8 B9 B4 -29.1(3)
B3 B8 B9 B10 17.0(4)
B4 B8 B9 B10 46.1(3)
B7 B8 B9 B4 -92.4(4)
B7 B8 B9 B10 -46.3(5)
B2 B1 B10 B4 101.1(3)
B2 B1 B10 B5 -36.8(2)
B2 B1 B10 B9 70.2(3)
B3 B1 B10 B4 37.6(3)
B3 B1 B10 B5 -100.3(3)
B3 B1 B10 B9 6.7(3)
B4 B1 B10 B5 -137.9(3)
B4 B1 B10 B9 -30.9(3)
B5 B1 B10 B4 137.9(3)
B5 B1 B10 B9 107.0(3)
B4 B9 B10 B1 32.0(3)
B4 B9 B10 B5 95.0(3)
B8 B9 B10 B1 -14.3(4)
B8 B9 B10 B4 -46.3(3)
B8 B9 B10 B5 48.7(4)
B1 B4 B10 B5 36.5(2)
B1 B4 B10 B9 145.0(3)
B3 B4 B10 B1 -37.1(3)
B3 B4 B10 B5 -0.6(4)
B3 B4 B10 B9 107.9(3)
B8 B4 B10 B1 -99.0(3)
B8 B4 B10 B5 -62.4(3)
B8 B4 B10 B9 46.0(3)
B9 B4 B10 B1 -145.0(3)
B9 B4 B10 B5 -108.4(3)
B1 B5 B10 B4 -37.6(3)
B1 B5 B10 B9 -98.8(3)
B2 B5 B10 B1 32.0(2)
B2 B5 B10 B4 -5.6(3)
B2 B5 B10 B9 -66.8(3)
B6 B5 B10 B1 91.8(2)
B6 B5 B10 B4 54.2(3)
B6 B5 B10 B9 -7.0(3)
B1' B5 B10 B1 155.9(3)
B1' B5 B10 B4 118.3(3)
B1' B5 B10 B9 57.1(3)
B4' B5 B10 B1 -138.3(3)
B4' B5 B10 B4 -175.9(2)
B4' B5 B10 B9 122.9(3)
B5 B6 B1X B2X -30.2(5)
B5 B6 B1X B3X 9.4(7)
B5 B6 B1X B4X 74.7(8)
B5 B6 B1X B10X 110.1(5)
B2X B6 B1X B3X 39.6(6)
B2X B6 B1X B4X 105.0(10)
B2X B6 B1X B10X 140.3(7)
B10X B6 B1X B2X -140.3(7)
B10X B6 B1X B3X -100.7(8)
B10X B6 B1X B4X -35.3(7)
B1' B6 B1X B2X -72.1(8)
B1' B6 B1X B3X -32.5(11)
B1' B6 B1X B4X 32.8(12)
B1' B6 B1X B10X 68.2(8)
B7' B6 B1X B2X 124.8(9)
B7' B6 B1X B3X 164.4(6)
B7' B6 B1X B4X -130.2(9)
B7' B6 B1X B10X -94.9(10)
B6 B5 B2X B1X -35.8(6)
B6 B5 B2X B3X -100.9(6)
B6 B5 B2X B7X -135.7(5)
B7X B5 B2X B6 135.7(5)
B7X B5 B2X B1X 99.9(7)
B7X B5 B2X B3X 34.8(6)
B1' B5 B2X B6 -5.8(5)
B1' B5 B2X B1X -41.5(9)
B1' B5 B2X B3X -106.7(7)
B1' B5 B2X B7X -141.5(5)
B4' B5 B2X B6 -97.9(6)
B4' B5 B2X B1X -133.7(6)
B4' B5 B2X B3X 161.2(5)
B4' B5 B2X B7X 126.4(7)
B6 B1X B2X B5 36.0(5)
B6 B1X B2X B3X 136.4(7)
B6 B1X B2X B7X 97.5(7)
B3X B1X B2X B5 -100.4(8)
B3X B1X B2X B6 -136.4(7)
B3X B1X B2X B7X -38.8(7)
B4X B1X B2X B5 -72.7(10)
B4X B1X B2X B6 -108.7(9)
B4X B1X B2X B3X 27.7(8)
B4X B1X B2X B7X -11.2(11)
B10X B1X B2X B5 -5.4(11)
B10X B1X B2X B6 -41.3(7)
B10X B1X B2X B3X 95.0(9)
B10X B1X B2X B7X 56.2(10)
B5 B2X B3X B1X 99.5(8)
B5 B2X B3X B4X 71.7(10)
B5 B2X B3X B7X -35.2(7)
B5 B2X B3X B8X 5.2(10)
B6 B2X B3X B1X 38.0(6)
B6 B2X B3X B4X 10.1(11)
B6 B2X B3X B7X -96.8(7)
B6 B2X B3X B8X -56.4(9)
B1X B2X B3X B4X -27.9(8)
B1X B2X B3X B7X -134.8(7)
B1X B2X B3X B8X -94.4(8)
B7X B2X B3X B1X 134.8(7)
B7X B2X B3X B4X 106.9(9)
B7X B2X B3X B8X 40.4(7)
B6 B1X B3X B2X -43.4(7)
B6 B1X B3X B4X 106.7(9)
B6 B1X B3X B7X -1.5(9)
B6 B1X B3X B8X 64.4(8)
B2X B1X B3X B4X 150.1(9)
B2X B1X B3X B7X 41.9(7)
B2X B1X B3X B8X 107.8(8)
B4X B1X B3X B2X -150.1(9)
B4X B1X B3X B7X -108.2(9)
B4X B1X B3X B8X -42.3(8)
B10X B1X B3X B2X -113.1(8)
B10X B1X B3X B4X 37.0(8)
B10X B1X B3X B7X -71.2(9)
B10X B1X B3X B8X -5.3(9)
B1X B3X B4X B8X -131.9(9)
B1X B3X B4X B9X -101.4(11)
B1X B3X B4X B10X -35.8(8)
B2X B3X B4X B1X 27.5(8)
B2X B3X B4X B8X -104.5(9)
B2X B3X B4X B9X -73.9(12)
B2X B3X B4X B10X -8.3(12)
B7X B3X B4X B1X 97.4(8)
B7X B3X B4X B8X -34.6(8)
B7X B3X B4X B9X -4.0(13)
B7X B3X B4X B10X 61.6(11)
B8X B3X B4X B1X 131.9(9)
B8X B3X B4X B9X 30.6(8)
B8X B3X B4X B10X 96.2(10)
B6 B1X B4X B3X -101.9(8)
B6 B1X B4X B8X -60.5(10)
B6 B1X B4X B9X 4.1(12)
B6 B1X B4X B10X 37.1(7)
B2X B1X B4X B3X -27.5(8)
B2X B1X B4X B8X 13.9(11)
B2X B1X B4X B9X 78.5(11)
B2X B1X B4X B10X 111.5(9)
B3X B1X B4X B8X 41.4(7)
B3X B1X B4X B9X 106.0(10)
B3X B1X B4X B10X 139.0(9)
B10X B1X B4X B3X -139.0(9)
B10X B1X B4X B8X -97.5(10)
B10X B1X B4X B9X -33.0(8)
B6 B5 B7X B2X 50.8(6)
B6 B5 B7X B3X 16.5(8)
B6 B5 B7X B8X -45.5(9)
B2X B5 B7X B3X -34.4(6)
B2X B5 B7X B8X -96.3(8)
B1' B5 B7X B2X 130.2(8)
B1' B5 B7X B3X 95.8(9)
B1' B5 B7X B8X 33.9(12)
B4' B5 B7X B2X -137.4(6)
B4' B5 B7X B3X -171.8(4)
B4' B5 B7X B8X 126.2(6)
B1X B3X B7X B5 -7.7(9)
B1X B3X B7X B2X -39.6(7)
B1X B3X B7X B8X 98.2(8)
B2X B3X B7X B5 31.9(6)
B2X B3X B7X B8X 137.9(7)
B4X B3X B7X B5 -72.2(9)
B4X B3X B7X B2X -104.1(9)
B4X B3X B7X B8X 33.8(8)
B8X B3X B7X B5 -106.0(7)
B8X B3X B7X B2X -137.9(7)
B5 B2X B7X B3X 139.7(7)
B5 B2X B7X B8X 102.5(8)
B6 B2X B7X B5 -38.1(4)
B6 B2X B7X B3X 101.6(7)
B6 B2X B7X B8X 64.4(8)
B1X B2X B7X B5 -98.8(7)
B1X B2X B7X B3X 41.0(7)
B1X B2X B7X B8X 3.7(10)
B3X B2X B7X B5 -139.7(7)
B3X B2X B7X B8X -37.2(7)
B1X B3X B8X B4X 41.9(8)
B1X B3X B8X B7X -102.6(7)
B1X B3X B8X B9X 13.8(9)
B2X B3X B8X B4X 103.9(9)
B2X B3X B8X B7X -40.6(7)
B2X B3X B8X B9X 75.8(9)
B4X B3X B8X B7X -144.5(9)
B4X B3X B8X B9X -28.0(8)
B7X B3X B8X B4X 144.5(9)
B7X B3X B8X B9X 116.5(8)
B1X B4X B8X B3X -42.0(7)
B1X B4X B8X B7X -10.9(11)
B1X B4X B8X B9X 105.9(9)
B3X B4X B8X B7X 31.0(7)
B3X B4X B8X B9X 147.9(8)
B9X B4X B8X B3X -147.9(8)
B9X B4X B8X B7X -116.9(9)
B10X B4X B8X B3X -102.2(9)
B10X B4X B8X B7X -71.1(10)
B10X B4X B8X B9X 45.7(7)
B5 B7X B8X B3X 92.7(8)
B5 B7X B8X B4X 60.7(11)
B5 B7X B8X B9X -0.8(13)
B2X B7X B8X B3X 36.7(7)
B2X B7X B8X B4X 4.7(11)
B2X B7X B8X B9X -56.8(12)
B3X B7X B8X B4X -32.0(8)
B3X B7X B8X B9X -93.5(10)
B1X B4X B9X B8X -95.7(10)
B1X B4X B9X B10X 31.9(8)
B3X B4X B9X B8X -29.9(8)
B3X B4X B9X B10X 97.6(10)
B8X B4X B9X B10X 127.6(8)
B10X B4X B9X B8X -127.6(8)
B3X B8X B9X B4X 29.1(8)
B3X B8X B9X B10X -16.8(9)
B4X B8X B9X B10X -46.0(8)
B7X B8X B9X B4X 92.0(11)
B7X B8X B9X B10X 46.0(12)
B6 B1X B10X B4X -142.8(8)
B6 B1X B10X B9X -111.5(7)
B2X B1X B10X B6 42.3(7)
B2X B1X B10X B4X -100.6(10)
B2X B1X B10X B9X -69.2(10)
B3X B1X B10X B6 106.3(7)
B3X B1X B10X B4X -36.6(8)
B3X B1X B10X B9X -5.2(10)
B4X B1X B10X B6 142.8(8)
B4X B1X B10X B9X 31.4(8)
B4X B9X B10X B6 -98.4(8)
B4X B9X B10X B1X -32.9(8)
B8X B9X B10X B6 -52.1(8)
B8X B9X B10X B1X 13.4(9)
B8X B9X B10X B4X 46.3(7)
B1X B4X B10X B6 -34.0(7)
B1X B4X B10X B9X -144.5(9)
B3X B4X B10X B6 2.8(11)
B3X B4X B10X B1X 36.8(8)
B3X B4X B10X B9X -107.7(10)
B8X B4X B10X B6 64.6(10)
B8X B4X B10X B1X 98.6(9)
B8X B4X B10X B9X -45.8(7)
B9X B4X B10X B6 110.5(7)
B9X B4X B10X B1X 144.5(9)
B1 B5 B1' B6 -58.0(6)
B1 B5 B1' B2' -158.0(5)
B1 B5 B1' B4' 163.3(6)
B1 B5 B1' B7' -96.7(6)
B2 B5 B1' B6 10.70(19)
B2 B5 B1' B2' -89.3(2)
B2 B5 B1' B4' -128.0(2)
B2 B5 B1' B7' -28.0(2)
B6 B5 B1' B2' -100.04(18)
B6 B5 B1' B4' -138.75(18)
B6 B5 B1' B7' -38.72(16)
B10 B5 B1' B6 -108.1(2)
B10 B5 B1' B2' 151.86(19)
B10 B5 B1' B4' 113.2(2)
B10 B5 B1' B7' -146.82(19)
B2X B5 B1' B6 6.3(6)
B2X B5 B1' B2' -93.7(6)
B2X B5 B1' B4' -132.4(6)
B2X B5 B1' B7' -32.4(6)
B7X B5 B1' B6 -102.7(8)
B7X B5 B1' B2' 157.3(8)
B7X B5 B1' B4' 118.6(8)
B7X B5 B1' B7' -141.4(8)
B4' B5 B1' B6 138.75(18)
B4' B5 B1' B2' 38.71(16)
B4' B5 B1' B7' 100.03(18)
B2 B6 B1' B5 -12.6(2)
B2 B6 B1' B2' 87.5(3)
B2 B6 B1' B4' 25.7(3)
B2 B6 B1' B7' 124.8(3)
B5 B6 B1' B2' 100.05(18)
B5 B6 B1' B4' 38.34(17)
B5 B6 B1' B7' 137.39(17)
B7 B6 B1' B5 82.3(5)
B7 B6 B1' B2' -177.6(5)
B7 B6 B1' B4' 120.6(5)
B7 B6 B1' B7' -140.3(5)
B1X B6 B1' B5 50.7(7)
B1X B6 B1' B2' 150.7(7)
B1X B6 B1' B4' 89.0(7)
B1X B6 B1' B7' -171.9(7)
B2X B6 B1' B5 -4.0(4)
B2X B6 B1' B2' 96.1(4)
B2X B6 B1' B4' 34.3(4)
B2X B6 B1' B7' 133.4(4)
B10X B6 B1' B5 103.2(3)
B10X B6 B1' B2' -156.7(3)
B10X B6 B1' B4' 141.6(3)
B10X B6 B1' B7' -119.4(4)
B7' B6 B1' B5 -137.39(17)
B7' B6 B1' B2' -37.34(16)
B7' B6 B1' B4' -99.06(18)
B5 B1' B2' B3' -7.9(3)
B5 B1' B2' B4' -40.36(18)
B5 B1' B2' B7' 102.45(19)
B5 B1' B2' B8' 70.6(2)
B6 B1' B2' B3' -71.7(2)
B6 B1' B2' B4' -104.21(19)
B6 B1' B2' B7' 38.60(17)
B6 B1' B2' B8' 6.7(3)
B4' B1' B2' B3' 32.48(19)
B4' B1' B2' B7' 142.81(18)
B4' B1' B2' B8' 110.9(2)
B7' B1' B2' B3' -110.3(2)
B7' B1' B2' B4' -142.81(18)
B7' B1' B2' B8' -31.88(19)
B1' B2' B3' B4' -31.21(18)
B1' B2' B3' B8' 112.9(2)
B1' B2' B3' N31 -140.38(19)
B4' B2' B3' B8' 144.06(17)
B4' B2' B3' N31 -109.2(2)
B7' B2' B3' B4' -103.1(2)
B7' B2' B3' B8' 40.93(18)
B7' B2' B3' N31 147.70(19)
B8' B2' B3' B4' -144.06(17)
B8' B2' B3' N31 106.8(2)
B1' B2' B4' B5 37.83(15)
B1' B2' B4' B3' 149.02(17)
B3' B2' B4' B5 -111.19(18)
B3' B2' B4' B1' -149.02(17)
B7' B2' B4' B5 2.7(2)
B7' B2' B4' B1' -35.12(16)
B7' B2' B4' B3' 113.89(19)
B8' B2' B4' B5 -72.4(2)
B8' B2' B4' B1' -110.2(2)
B8' B2' B4' B3' 38.83(18)
B5 B1' B4' B2' 135.22(19)
B5 B1' B4' B3' 108.1(2)
B6 B1' B4' B5 -37.96(18)
B6 B1' B4' B2' 97.26(19)
B6 B1' B4' B3' 70.1(2)
B2' B1' B4' B5 -135.22(19)
B2' B1' B4' B3' -27.13(15)
B7' B1' B4' B5 -102.66(19)
B7' B1' B4' B2' 32.56(16)
B7' B1' B4' B3' 5.4(2)
B1 B5 B4' B1' -167.4(4)
B1 B5 B4' B2' 153.5(4)
B1 B5 B4' B3' 94.2(4)
B2 B5 B4' B1' 97.6(3)
B2 B5 B4' B2' 58.5(3)
B2 B5 B4' B3' -0.8(4)
B6 B5 B4' B1' 36.94(16)
B6 B5 B4' B2' -2.2(2)
B6 B5 B4' B3' -61.5(2)
B10 B5 B4' B1' -95.4(2)
B10 B5 B4' B2' -134.5(2)
B10 B5 B4' B3' 166.2(2)
B2X B5 B4' B1' 120.9(8)
B2X B5 B4' B2' 81.8(8)
B2X B5 B4' B3' 22.5(8)
B7X B5 B4' B1' -135.6(6)
B7X B5 B4' B2' -174.8(6)
B7X B5 B4' B3' 126.0(6)
B1' B5 B4' B2' -39.17(16)
B1' B5 B4' B3' -98.4(2)
B2' B3' B4' B5 91.0(2)
B2' B3' B4' B1' 28.41(16)
B8' B3' B4' B5 60.3(2)
B8' B3' B4' B1' -2.3(2)
B8' B3' B4' B2' -30.71(15)
N31 B3' B4' B5 -165.88(18)
N31 B3' B4' B1' 131.56(19)
N31 B3' B4' B2' 103.2(2)
B1' B2' B7' B6 -37.26(15)
B1' B2' B7' B8' -150.14(18)
B3' B2' B7' B6 71.8(2)
B3' B2' B7' B1' 109.1(2)
B3' B2' B7' B8' -41.04(18)
B4' B2' B7' B6 -2.1(2)
B4' B2' B7' B1' 35.14(16)
B4' B2' B7' B8' -115.00(19)
B8' B2' B7' B6 112.88(18)
B8' B2' B7' B1' 150.14(18)
B2 B6 B7' B1' -109.4(3)
B2 B6 B7' B2' -71.0(3)
B2 B6 B7' B8' -11.4(4)
B5 B6 B7' B1' -37.73(16)
B5 B6 B7' B2' 0.6(2)
B5 B6 B7' B8' 60.2(2)
B7 B6 B7' B1' 150.0(4)
B7 B6 B7' B2' -171.7(3)
B7 B6 B7' B8' -112.0(3)
B1X B6 B7' B1' 168.5(9)
B1X B6 B7' B2' -153.2(9)
B1X B6 B7' B8' -93.5(9)
B2X B6 B7' B1' -86.8(6)
B2X B6 B7' B2' -48.5(6)
B2X B6 B7' B8' 11.1(6)
B10X B6 B7' B1' 90.6(4)
B10X B6 B7' B2' 128.9(4)
B10X B6 B7' B8' -171.4(4)
B1' B6 B7' B2' 38.31(15)
B1' B6 B7' B8' 97.9(2)
B5 B1' B7' B6 38.74(16)
B5 B1' B7' B2' -98.06(18)
B5 B1' B7' B8' -71.9(2)
B6 B1' B7' B2' -136.79(17)
B6 B1' B7' B8' -110.66(19)
B2' B1' B7' B6 136.79(17)
B2' B1' B7' B8' 26.13(15)
B4' B1' B7' B6 104.17(18)
B4' B1' B7' B2' -32.62(16)
B4' B1' B7' B8' -6.5(2)
B1' B2' B8' B3' -111.3(2)
B1' B2' B8' B7' 30.43(18)
B1' B2' B8' N81 139.70(19)
B3' B2' B8' B7' 141.70(17)
B3' B2' B8' N81 -109.02(19)
B4' B2' B8' B3' -38.47(18)
B4' B2' B8' B7' 103.2(2)
B4' B2' B8' N81 -147.49(19)
B7' B2' B8' B3' -141.70(17)
B7' B2' B8' N81 109.27(19)
B2' B3' B8' B7' -32.89(15)
B2' B3' B8' N81 99.64(19)
B4' B3' B8' B2' 31.31(15)
B4' B3' B8' B7' -1.6(2)
B4' B3' B8' N81 130.95(17)
N31 B3' B8' B2' -103.42(19)
N31 B3' B8' B7' -136.31(17)
N31 B3' B8' N81 -3.8(3)
B6 B7' B8' B2' -91.4(2)
B6 B7' B8' B3' -58.9(2)
B6 B7' B8' N81 168.63(18)
B1' B7' B8' B2' -27.52(16)
B1' B7' B8' B3' 5.0(2)
B1' B7' B8' N81 -127.49(19)
B2' B7' B8' B3' 32.53(15)
B2' B7' B8' N81 -100.0(2)
B2' B3' N31 C32 22.4(3)
B2' B3' N31 C36 -155.96(19)
B4' B3' N31 C32 -43.3(3)
B4' B3' N31 C36 138.30(19)
B8' B3' N31 C32 85.9(3)
B8' B3' N31 C36 -92.5(2)
B3' N31 C32 C33 -176.7(3)
C36 N31 C32 C33 1.7(4)
N31 C32 C33 C34 -1.2(5)
C32 C33 C34 C35 -0.6(5)
C33 C34 C35 C36 1.8(4)
B3' N31 C36 C35 178.1(2)
C32 N31 C36 C35 -0.4(3)
C34 C35 C36 N31 -1.4(4)
B2' B8' N81 C82 -41.1(3)
B2' B8' N81 C86 137.60(19)
B3' B8' N81 C82 -104.0(2)
B3' B8' N81 C86 74.7(2)
B7' B8' N81 C82 22.8(3)
B7' B8' N81 C86 -158.48(18)
B8' N81 C82 C83 179.2(2)
C86 N81 C82 C83 0.5(4)
N81 C82 C83 C84 -0.6(4)
C82 C83 C84 C85 -0.6(4)
C83 C84 C85 C86 1.8(4)
B8' N81 C86 C85 -178.0(2)
C82 N81 C86 C85 0.7(3)
C84 C85 C86 N81 -1.9(4)
